data_2106783
loop_
_publ_author_name
'Lazarini, F.'

_publ_section_title
;
 Potassium and ammonium decabromodibismuthate(III) tetrahydrate
;
_journal_name_full 'Acta Crystallographica B (24,1968-38,1982)'
_journal_page_first 1954
_journal_page_last 1956
_journal_volume 33
_journal_year 1977
_chemical_formula_sum 'Bi2 Br10 H8 K4 O4'
_chemical_name_systematic 'K4 (Bi2 Br10) (H2 O)4'
_space_group_IT_number 62
_symmetry_space_group_name_Hall '-P 2ac 2n'
_symmetry_space_group_name_H-M 'P n m a'
_cell_angle_alpha 90
_cell_angle_beta 90
_cell_angle_gamma 90
_cell_formula_units_Z 4
_cell_length_a 8.794
_cell_length_b 22.737
_cell_length_c 12.86
_cell_volume 2571.346
_citation_journal_id_ASTM ACBCAR
_cod_data_source_file Lazarini_ACBCAR_1977_113.cif
_cod_data_source_block H8Bi2Br10K4O4
_cod_original_formula_sum 'H8 Bi2 Br10 K4 O4'
_cod_database_code 2106783

loop_
_symmetry_equiv_pos_as_xyz
x,y,z
-x+1/2,-y,z+1/2
x+1/2,-y+1/2,-z+1/2
-x,y+1/2,-z
-x,-y,-z
x-1/2,y,-z-1/2
-x-1/2,y-1/2,z-1/2
x,-y-1/2,z

loop_
_atom_site_label
_atom_site_type_symbol
_atom_site_fract_x
_atom_site_fract_y
_atom_site_fract_z
_atom_site_occupancy
_atom_site_U_iso_or_equiv
Br2 Br-1 0.5872 0.07002 0.44401 1 0.0
K3 K+1 0.4783 0.04471 0.19813 1 0.0
Br5 Br-1 0.17145 0.25 0.57429 1 0.0
Br6 Br-1 0.56489 0.25 0.43595 1 0.0
Br3 Br-1 0.24438 0.15406 0.29599 1 0.0
K2 K+1 0.2877 0.25 0.83662 1 0.0
Bi1 Bi+3 0.36912 0.15 0.50287 1 0.0
Br1 Br-1 0.14941 0.06501 0.54442 1 0.0
K1 K+1 0.4504 0.25 0.15338 1 0.0
Br4 Br-1 0.49343 0.14776 0.70401 1 0.0
O1 O-2 0.3727 0.1678 -0.0067 1 0.0
O2 O-2 0.247 0.018 0.808 1 0.0
